data_7159751
loop_
_publ_author_name
'Huo, Shou-Chih'
'Indurmuddam, Ranadheer Reddy'
'Hong, Bor-Cherng'
'Lu, Chuan-Fu'
'Chien, Su-Ying'

_publ_section_title
;
 The hamburger-shape photocatalyst: thioxanthone-based chiral
 [2.2]paracyclophane for enantioselective visible-light photocatalysis of
 3-methylquinoxalin-2(1<i>H</i>)-one and styrenes.
;
_journal_issue 47
_journal_name_full 'Organic &amp; biomolecular chemistry'
_journal_page_first 9330
_journal_page_last 9336
_journal_paper_doi 10.1039/d3ob01580g
_journal_volume 21
_journal_year 2023
_chemical_formula_sum 'C19 H18 O4'
_chemical_formula_weight 310.33
_space_group_crystal_system monoclinic
_space_group_IT_number 14
_space_group_name_Hall '-P 2yn'
_space_group_name_H-M_alt 'P 1 21/n 1'
_atom_sites_solution_hydrogens geom
_audit_creation_method SHELXL-2019/1
_audit_update_record
;
2023-07-10 deposited with the CCDC.	2023-11-21 downloaded from the CCDC.
;
_cell_angle_alpha 90
_cell_angle_beta 92.5300(10)
_cell_angle_gamma 90
_cell_formula_units_Z 4
_cell_length_a 7.7133(2)
_cell_length_b 11.0969(3)
_cell_length_c 17.3223(6)
_cell_measurement_reflns_used 8538
_cell_measurement_temperature 200(2)
_cell_measurement_theta_max 30.44
_cell_measurement_theta_min 2.35
_cell_volume 1481.23(8)
_computing_cell_refinement 'Bruker SAINT'
_computing_data_collection 'Bruker APEX2'
_computing_data_reduction 'Bruker SAINT'
_computing_molecular_graphics 'Bruker SHELXTL'
_computing_publication_material 'Bruker SHELXTL'
_computing_structure_refinement 'SHELXL-2019/1 (Sheldrick, 2019)'
_computing_structure_solution 'SHELXS-97 (Sheldrick 2008)'
_diffrn_ambient_temperature 200(2)
_diffrn_measured_fraction_theta_full 0.999
_diffrn_measured_fraction_theta_max 0.999
_diffrn_measurement_device_type 'Bruker APEX-II CCD'
_diffrn_measurement_method '\f and \w scans'
_diffrn_radiation_type MoK\a
_diffrn_radiation_wavelength 0.71073
_diffrn_reflns_av_R_equivalents 0.0380
_diffrn_reflns_av_unetI/netI 0.0309
_diffrn_reflns_Laue_measured_fraction_full 0.999
_diffrn_reflns_Laue_measured_fraction_max 0.999
_diffrn_reflns_limit_h_max 10
_diffrn_reflns_limit_h_min -10
_diffrn_reflns_limit_k_max 15
_diffrn_reflns_limit_k_min -15
_diffrn_reflns_limit_l_max 24
_diffrn_reflns_limit_l_min -24
_diffrn_reflns_number 19568
_diffrn_reflns_point_group_measured_fraction_full 0.999
_diffrn_reflns_point_group_measured_fraction_max 0.999
_diffrn_reflns_theta_full 25.242
_diffrn_reflns_theta_max 29.993
_diffrn_reflns_theta_min 2.180
_exptl_absorpt_coefficient_mu 0.097
_exptl_absorpt_correction_type none
_exptl_crystal_colour colourless
_exptl_crystal_density_diffrn 1.392
_exptl_crystal_description plate
_exptl_crystal_F_000 656
_exptl_crystal_size_max 0.298
_exptl_crystal_size_mid 0.129
_exptl_crystal_size_min 0.066
_refine_diff_density_max 0.354
_refine_diff_density_min -0.278
_refine_diff_density_rms 0.059
_refine_ls_extinction_method none
_refine_ls_goodness_of_fit_ref 1.061
_refine_ls_hydrogen_treatment constr
_refine_ls_matrix_type full
_refine_ls_number_parameters 210
_refine_ls_number_reflns 4313
_refine_ls_number_restraints 0
_refine_ls_restrained_S_all 1.061
_refine_ls_R_factor_all 0.0959
_refine_ls_R_factor_gt 0.0640
_refine_ls_shift/su_max 0.000
_refine_ls_shift/su_mean 0.000
_refine_ls_structure_factor_coef Fsqd
_refine_ls_weighting_details 'w=1/[\s^2^(Fo^2^)+(0.0747P)^2^+1.2808P] where P=(Fo^2^+2Fc^2^)/3'
_refine_ls_weighting_scheme calc
_refine_ls_wR_factor_gt 0.1569
_refine_ls_wR_factor_ref 0.1975
_reflns_Friedel_coverage 0.000
_reflns_number_gt 3009
_reflns_number_total 4313
_reflns_threshold_expression 'I > 2\s(I)'
_cod_data_source_file d3ob01580g2.cif
_cod_data_source_block ic21545
_cod_original_sg_symbol_H-M 'P 21/n'
_cod_database_code 7159751
_shelx_shelxl_version_number 2019/1
_shelx_space_group_comment
; 
The symmetry employed for this shelxl refinement is uniquely defined 
by the following loop, which should always be used as a source of 
symmetry information in preference to the above space-group names. 
They are only intended as comments. 
;
_shelx_estimated_absorpt_t_min 0.972
_shelx_estimated_absorpt_t_max 0.994

loop_
_space_group_symop_operation_xyz
'x, y, z'
'-x+1/2, y+1/2, -z+1/2'
'-x, -y, -z'
'x-1/2, -y-1/2, z-1/2'

loop_
_atom_site_label
_atom_site_type_symbol
_atom_site_fract_x
_atom_site_fract_y
_atom_site_fract_z
_atom_site_U_iso_or_equiv
_atom_site_adp_type
_atom_site_occupancy
_atom_site_site_symmetry_order
_atom_site_calc_flag
_atom_site_refinement_flags_posn
_atom_site_refinement_flags_adp
_atom_site_refinement_flags_occupancy
_atom_site_disorder_assembly
_atom_site_disorder_group
O1 O 0.4119(3) 0.62520(15) 0.53278(9) 0.0521(5) Uani 1 1 d . . . . .
O2 O 0.4892(2) 0.46272(13) 0.60232(9) 0.0458(4) Uani 1 1 d . . . . .
H2 H 0.513963 0.436822 0.558594 0.069 Uiso 1 1 calc R U . . .
O3 O 0.7480(3) 0.83926(18) 0.52944(11) 0.0632(5) Uani 1 1 d . . . . .
O4 O 0.8097(2) 0.66898(15) 0.59374(9) 0.0505(4) Uani 1 1 d . . . . .
C1 C 0.2765(3) 0.73026(18) 0.67486(12) 0.0365(4) Uani 1 1 d . . . . .
C2 C 0.3839(2) 0.62783(17) 0.67061(11) 0.0326(4) Uani 1 1 d . . . . .
C3 C 0.4658(3) 0.58109(17) 0.73773(11) 0.0323(4) Uani 1 1 d . . . . .
H3 H 0.540302 0.513356 0.733965 0.039 Uiso 1 1 calc R U . . .
C4 C 0.4407(3) 0.63160(17) 0.80994(12) 0.0356(4) Uani 1 1 d . . . . .
C5 C 0.3009(3) 0.7107(2) 0.81451(13) 0.0403(5) Uani 1 1 d . . . . .
H5 H 0.259517 0.731527 0.863607 0.048 Uiso 1 1 calc R U . . .
C6 C 0.2225(3) 0.75903(19) 0.74863(13) 0.0395(5) Uani 1 1 d . . . . .
H6 H 0.128635 0.813591 0.753422 0.047 Uiso 1 1 calc R U . . .
C7 C 0.2426(3) 0.8215(2) 0.61127(14) 0.0461(5) Uani 1 1 d . . . . .
H7A H 0.139906 0.870198 0.623656 0.055 Uiso 1 1 calc R U . . .
H7B H 0.214511 0.778157 0.562369 0.055 Uiso 1 1 calc R U . . .
C8 C 0.3996(3) 0.9088(2) 0.59877(15) 0.0513(6) Uani 1 1 d . . . . .
H8A H 0.453123 0.887992 0.549610 0.062 Uiso 1 1 calc R U . . .
H8B H 0.356059 0.992552 0.594456 0.062 Uiso 1 1 calc R U . . .
C9 C 0.5372(3) 0.90160(18) 0.66462(14) 0.0407(5) Uani 1 1 d . . . . .
C10 C 0.6788(3) 0.82229(18) 0.66293(12) 0.0361(4) Uani 1 1 d . . . . .
C11 C 0.7517(3) 0.77372(19) 0.73148(12) 0.0366(4) Uani 1 1 d . . . . .
H11 H 0.843910 0.717310 0.729092 0.044 Uiso 1 1 calc R U . . .
C12 C 0.6915(3) 0.8065(2) 0.80312(12) 0.0400(5) Uani 1 1 d . . . . .
C13 C 0.5800(3) 0.9058(2) 0.80380(14) 0.0462(5) Uani 1 1 d . . . . .
H13 H 0.556246 0.942572 0.851713 0.055 Uiso 1 1 calc R U . . .
C14 C 0.5037(3) 0.95155(19) 0.73651(15) 0.0455(5) Uani 1 1 d . . . . .
H14 H 0.426888 1.018236 0.739076 0.055 Uiso 1 1 calc R U . . .
C15 C 0.7169(3) 0.7240(3) 0.87189(13) 0.0508(6) Uani 1 1 d . . . . .
H15A H 0.712865 0.772479 0.919742 0.061 Uiso 1 1 calc R U . . .
H15B H 0.833566 0.686916 0.870799 0.061 Uiso 1 1 calc R U . . .
C16 C 0.5775(3) 0.6213(2) 0.87449(12) 0.0449(5) Uani 1 1 d . . . . .
H16A H 0.635957 0.542197 0.870974 0.054 Uiso 1 1 calc R U . . .
H16B H 0.520951 0.624617 0.924656 0.054 Uiso 1 1 calc R U . . .
C17 C 0.4290(3) 0.57357(18) 0.59563(12) 0.0369(4) Uani 1 1 d . . . . .
C18 C 0.7458(3) 0.7808(2) 0.58829(13) 0.0410(5) Uani 1 1 d . . . . .
C19 C 0.8811(5) 0.6216(3) 0.52547(16) 0.0673(8) Uani 1 1 d . . . . .
H19A H 0.807597 0.644888 0.480329 0.101 Uiso 1 1 calc R U . . .
H19B H 0.886352 0.533500 0.528952 0.101 Uiso 1 1 calc R U . . .
H19C H 0.998258 0.653791 0.520256 0.101 Uiso 1 1 calc R U . . .

loop_
_atom_site_aniso_label
_atom_site_aniso_U_11
_atom_site_aniso_U_22
_atom_site_aniso_U_33
_atom_site_aniso_U_23
_atom_site_aniso_U_13
_atom_site_aniso_U_12
O1 0.0784(12) 0.0433(9) 0.0343(8) -0.0025(6) -0.0019(8) 0.0186(8)
O2 0.0665(11) 0.0348(7) 0.0362(8) -0.0046(6) 0.0016(7) 0.0155(7)
O3 0.0842(14) 0.0546(11) 0.0527(10) 0.0176(8) 0.0248(10) 0.0121(10)
O4 0.0656(11) 0.0447(9) 0.0425(9) 0.0033(7) 0.0165(8) 0.0183(8)
C1 0.0314(9) 0.0323(9) 0.0450(11) -0.0076(8) -0.0063(8) 0.0005(7)
C2 0.0312(9) 0.0291(8) 0.0375(10) -0.0079(7) 0.0001(7) -0.0008(7)
C3 0.0348(9) 0.0264(8) 0.0361(9) -0.0020(7) 0.0040(7) -0.0015(7)
C4 0.0400(10) 0.0305(9) 0.0367(10) -0.0025(7) 0.0051(8) -0.0045(8)
C5 0.0392(10) 0.0399(10) 0.0426(11) -0.0097(9) 0.0108(8) -0.0074(8)
C6 0.0306(9) 0.0345(10) 0.0535(12) -0.0114(9) 0.0038(8) -0.0005(8)
C7 0.0484(12) 0.0404(11) 0.0484(12) -0.0069(9) -0.0106(9) 0.0142(9)
C8 0.0550(14) 0.0457(12) 0.0535(14) 0.0143(10) 0.0065(11) 0.0167(11)
C9 0.0393(11) 0.0282(9) 0.0550(13) 0.0066(8) 0.0090(9) 0.0023(8)
C10 0.0351(10) 0.0303(9) 0.0433(11) 0.0015(8) 0.0077(8) -0.0010(7)
C11 0.0277(9) 0.0367(10) 0.0455(11) -0.0025(8) 0.0024(8) -0.0042(7)
C12 0.0336(10) 0.0441(11) 0.0421(11) -0.0099(9) -0.0010(8) -0.0086(8)
C13 0.0430(12) 0.0427(11) 0.0536(13) -0.0193(10) 0.0087(10) -0.0092(9)
C14 0.0437(12) 0.0282(9) 0.0653(15) -0.0067(9) 0.0117(10) 0.0015(8)
C15 0.0509(13) 0.0646(15) 0.0360(11) -0.0065(10) -0.0075(9) -0.0024(11)
C16 0.0589(14) 0.0432(11) 0.0327(10) -0.0015(9) 0.0005(9) 0.0036(10)
C17 0.0416(11) 0.0328(9) 0.0359(10) -0.0051(8) -0.0045(8) 0.0061(8)
C18 0.0418(11) 0.0377(10) 0.0443(11) 0.0044(9) 0.0098(9) 0.0029(8)
C19 0.092(2) 0.0607(16) 0.0515(15) -0.0023(12) 0.0245(14) 0.0223(15)

loop_
_atom_type_symbol
_atom_type_description
_atom_type_scat_dispersion_real
_atom_type_scat_dispersion_imag
_atom_type_scat_source
C C 0.0033 0.0016 'International Tables Vol C Tables 4.2.6.8 and 6.1.1.4'
H H 0.0000 0.0000 'International Tables Vol C Tables 4.2.6.8 and 6.1.1.4'
O O 0.0106 0.0060 'International Tables Vol C Tables 4.2.6.8 and 6.1.1.4'

loop_
_geom_angle_atom_site_label_1
_geom_angle_atom_site_label_2
_geom_angle_atom_site_label_3
_geom_angle
_geom_angle_site_symmetry_1
_geom_angle_site_symmetry_3
_geom_angle_publ_flag
C18 O4 C19 115.99(19) . . ?
C6 C1 C2 115.55(19) . . ?
C6 C1 C7 117.65(19) . . ?
C2 C1 C7 125.85(19) . . ?
C3 C2 C1 120.03(17) . . ?
C3 C2 C17 117.47(17) . . ?
C1 C2 C17 122.20(18) . . ?
C4 C3 C2 121.47(18) . . ?
C3 C4 C5 116.28(19) . . ?
C3 C4 C16 121.03(19) . . ?
C5 C4 C16 121.52(19) . . ?
C6 C5 C4 120.70(19) . . ?
C5 C6 C1 122.05(19) . . ?
C1 C7 C8 113.79(18) . . ?
C9 C8 C7 112.30(19) . . ?
C14 C9 C10 116.2(2) . . ?
C14 C9 C8 119.7(2) . . ?
C10 C9 C8 122.2(2) . . ?
C11 C10 C9 120.49(19) . . ?
C11 C10 C18 118.49(18) . . ?
C9 C10 C18 120.9(2) . . ?
C12 C11 C10 121.3(2) . . ?
C11 C12 C13 116.3(2) . . ?
C11 C12 C15 120.6(2) . . ?
C13 C12 C15 122.0(2) . . ?
C14 C13 C12 121.5(2) . . ?
C13 C14 C9 121.2(2) . . ?
C12 C15 C16 113.45(18) . . ?
C4 C16 C15 112.45(18) . . ?
O1 C17 O2 122.36(19) . . ?
O1 C17 C2 124.29(18) . . ?
O2 C17 C2 113.35(18) . . ?
O3 C18 O4 122.6(2) . . ?
O3 C18 C10 125.9(2) . . ?
O4 C18 C10 111.54(18) . . ?

loop_
_geom_bond_atom_site_label_1
_geom_bond_atom_site_label_2
_geom_bond_distance
_geom_bond_site_symmetry_2
_geom_bond_publ_flag
O1 C17 1.232(3) . ?
O2 C17 1.318(2) . ?
O3 C18 1.209(3) . ?
O4 C18 1.337(3) . ?
O4 C19 1.427(3) . ?
C1 C6 1.398(3) . ?
C1 C2 1.410(3) . ?
C1 C7 1.511(3) . ?
C2 C3 1.398(3) . ?
C2 C17 1.487(3) . ?
C3 C4 1.392(3) . ?
C4 C5 1.396(3) . ?
C4 C16 1.507(3) . ?
C5 C6 1.377(3) . ?
C7 C8 1.573(4) . ?
C8 C9 1.526(3) . ?
C9 C14 1.398(3) . ?
C9 C10 1.404(3) . ?
C10 C11 1.399(3) . ?
C10 C18 1.486(3) . ?
C11 C12 1.392(3) . ?
C12 C13 1.399(3) . ?
C12 C15 1.508(3) . ?
C13 C14 1.379(4) . ?
C15 C16 1.569(4) . ?
